data_4087246
loop_
_publ_author_name
'Sabater, Sara'
'Page, Michael J.'
'Mahon, Mary F.'
'Whittlesey, Michael K.'

_publ_section_title
;
 Stoichiometric and Catalytic Reactivity of Ni(6-Mes)(PPh3)2
;
_journal_name_full Organometallics
_journal_paper_doi 10.1021/acs.organomet.7b00129
_journal_year 2017
_chemical_formula_moiety 'C46 H43 F6 N2 Ni P'
_chemical_formula_sum 'C46 H43 F6 N2 Ni P'
_chemical_formula_weight 827.50
_chemical_name_systematic
;
 ?
;
_space_group_crystal_system orthorhombic
_space_group_IT_number 19
_space_group_name_Hall 'P 2ac 2ab'
_space_group_name_H-M_alt 'P 21 21 21'
_symmetry_space_group_name_Hall 'P 2ac 2ab'
_symmetry_space_group_name_H-M 'P 21 21 21'
_atom_sites_solution_hydrogens mixed
_atom_sites_solution_primary direct
_audit_creation_date 2017-01-30
_audit_creation_method
;
Olex2 1.2
(compiled 2017.01.04 svn.r3372 for OlexSys, GUI svn.r5292)
;
_cell_angle_alpha 90
_cell_angle_beta 90
_cell_angle_gamma 90
_cell_formula_units_Z 4
_cell_length_a 11.42881(6)
_cell_length_b 16.96740(9)
_cell_length_c 20.23065(10)
_cell_measurement_reflns_used 44976
_cell_measurement_temperature 150.00(10)
_cell_measurement_theta_max 72.9970
_cell_measurement_theta_min 2.6330
_cell_volume 3923.07(4)
_computing_cell_refinement 'CrysAlisPro 1.171.38.43 (Rigaku OD, 2015)'
_computing_data_collection 'CrysAlisPro 1.171.38.43 (Rigaku OD, 2015)'
_computing_data_reduction 'CrysAlisPro 1.171.38.43 (Rigaku OD, 2015)'
_computing_molecular_graphics 'Olex2 (Dolomanov et al., 2009)'
_computing_publication_material 'Olex2 (Dolomanov et al., 2009)'
_computing_structure_refinement 'ShelXL (Sheldrick, 2015)'
_computing_structure_solution 'ShelXS (Sheldrick, 2008)'
_diffrn_ambient_temperature 150.10(10)
_diffrn_detector_area_resol_mean 8.1150
_diffrn_detector_type EosS2
_diffrn_measured_fraction_theta_full 1.000
_diffrn_measured_fraction_theta_max 0.999
_diffrn_measurement_device 'four-circle diffractometer'
_diffrn_measurement_device_type 'SuperNova, Dual, Cu at zero, EosS2'
_diffrn_measurement_method '\w scans'
_diffrn_radiation_type CuK\a
_diffrn_radiation_wavelength 1.54184
_diffrn_reflns_av_R_equivalents 0.0316
_diffrn_reflns_av_unetI/netI 0.0170
_diffrn_reflns_Laue_measured_fraction_full 1.000
_diffrn_reflns_Laue_measured_fraction_max 0.999
_diffrn_reflns_limit_h_max 14
_diffrn_reflns_limit_h_min -14
_diffrn_reflns_limit_k_max 21
_diffrn_reflns_limit_k_min -20
_diffrn_reflns_limit_l_max 25
_diffrn_reflns_limit_l_min -22
_diffrn_reflns_number 59200
_diffrn_reflns_point_group_measured_fraction_full 1.000
_diffrn_reflns_point_group_measured_fraction_max 0.997
_diffrn_reflns_theta_full 67.684
_diffrn_reflns_theta_max 73.086
_diffrn_reflns_theta_min 3.400
_exptl_absorpt_coefficient_mu 1.645
_exptl_absorpt_correction_T_max 1.00000
_exptl_absorpt_correction_T_min 0.85522
_exptl_absorpt_correction_type multi-scan
_exptl_absorpt_process_details
;
CrysAlisPro 1.171.38.43 (Rigaku Oxford Diffraction, 2015)
Empirical absorption correction using spherical harmonics,
 implemented in SCALE3 ABSPACK scaling algorithm.

Empirical correction (ABSPACK) includes:
- Absorption correction using spherical harmonics
- Frame scaling
;
_exptl_crystal_colour yellow
_exptl_crystal_colour_primary yellow
_exptl_crystal_density_diffrn 1.401
_exptl_crystal_description block
_exptl_crystal_F_000 1720
_exptl_crystal_size_max 0.339
_exptl_crystal_size_mid 0.312
_exptl_crystal_size_min 0.193
_refine_diff_density_max 0.188
_refine_diff_density_min -0.276
_refine_diff_density_rms 0.039
_refine_ls_abs_structure_details
;
 Flack x determined using 3417 quotients [(I+)-(I-)]/[(I+)+(I-)]
 (Parsons, Flack and Wagner, Acta Cryst. B69 (2013) 249-259).
;
_refine_ls_abs_structure_Flack -0.011(4)
_refine_ls_extinction_method none
_refine_ls_goodness_of_fit_ref 1.063
_refine_ls_hydrogen_treatment mixed
_refine_ls_matrix_type full
_refine_ls_number_parameters 523
_refine_ls_number_reflns 7841
_refine_ls_number_restraints 15
_refine_ls_restrained_S_all 1.062
_refine_ls_R_factor_all 0.0218
_refine_ls_R_factor_gt 0.0216
_refine_ls_shift/su_max 0.001
_refine_ls_shift/su_mean 0.000
_refine_ls_structure_factor_coef Fsqd
_refine_ls_weighting_details 'w=1/[\s^2^(Fo^2^)+(0.0335P)^2^+0.7314P] where P=(Fo^2^+2Fc^2^)/3'
_refine_ls_weighting_scheme calc
_refine_ls_wR_factor_gt 0.0574
_refine_ls_wR_factor_ref 0.0576
_reflns_Friedel_coverage 0.791
_reflns_Friedel_fraction_full 1.000
_reflns_Friedel_fraction_max 0.994
_reflns_number_gt 7783
_reflns_number_total 7841
_reflns_threshold_expression 'I > 2\s(I)'
_cod_data_source_file bigcif.cif
_cod_data_source_block s16mkw34
_cod_original_cell_volume 3923.07(3)
_cod_database_code 4087246
_shelx_shelxl_version_number 2014/7
_shelx_space_group_comment
;
The symmetry employed for this shelxl refinement is uniquely defined
by the following loop, which should always be used as a source of
symmetry information in preference to the above space-group names.
They are only intended as comments.
;
_olex2_refinement_description
;
1. Fixed Uiso
 At 1.2 times of:
  All C(H) groups, All C(H,H) groups
 At 1.5 times of:
  All C(H,H,H) groups
2. Restrained distances
 C12-H12C \\sim C12-H12F \\sim C12-H12A \\sim C12-H12E \\sim C12-H12B \\sim
C12-H12D
 with sigma of 0.005
3. Others
 Fixed Sof: H12A(0.5) H12B(0.5) H12C(0.5) H12D(0.5) H12E(0.5) H12F(0.5)
4.a Secondary CH2 refined with riding coordinates:
 C2(H2A,H2B), C3(H3A,H3B), C4(H4A,H4B)
4.b Aromatic/amide H refined with riding coordinates:
 C7(H7), C9(H9), C16(H16), C18(H18), C30(H30), C31(H31), C32(H32), C33(H33),
 C34(H34), C36(H36), C37(H37), C38(H38), C39(H39), C40(H40), C42(H42), C43(H43),
  C44(H44), C45(H45), C46(H46)
4.c Idealised Me refined as rotating group:
 C11(H11A,H11B,H11C), C12(H12A,H12B,H12C), C13(H13A,H13B,H13C), C20(H20A,H20B,
 H20C), C21(H21A,H21B,H21C), C22(H22A,H22B,H22C)
;
_olex2_submission_special_instructions 'No special instructions were received'

loop_
_space_group_symop_operation_xyz
'x, y, z'
'-x+1/2, -y, z+1/2'
'x+1/2, -y+1/2, -z'
'-x, y+1/2, -z+1/2'

loop_
_atom_site_label
_atom_site_type_symbol
_atom_site_fract_x
_atom_site_fract_y
_atom_site_fract_z
_atom_site_U_iso_or_equiv
_atom_site_adp_type
_atom_site_occupancy
_atom_site_site_symmetry_order
_atom_site_calc_flag
_atom_site_refinement_flags_posn
_atom_site_refinement_flags_occupancy
_atom_site_disorder_assembly
_atom_site_disorder_group
Ni1 Ni -0.20699(2) -0.57809(2) -0.09249(2) 0.01454(7) Uani 1 1 d . . . .
P1 P -0.07082(3) -0.48359(2) -0.09425(2) 0.01511(9) Uani 1 1 d . . . .
F1 F -0.08938(9) -0.64061(6) -0.05828(5) 0.0221(2) Uani 1 1 d . . . .
F2 F -0.32257(10) -0.45469(7) -0.00778(5) 0.0247(2) Uani 1 1 d . . . .
F3 F -0.49126(14) -0.34964(9) -0.03220(7) 0.0450(4) Uani 1 1 d . . . .
F4 F -0.57486(15) -0.33142(9) -0.15706(8) 0.0538(4) Uani 1 1 d . . . .
F5 F -0.48817(13) -0.42118(9) -0.25661(6) 0.0397(3) Uani 1 1 d . . . .
F6 F -0.32298(11) -0.52874(7) -0.23282(5) 0.0268(2) Uani 1 1 d . . . .
N1 N -0.30127(14) -0.73004(9) -0.13006(7) 0.0207(3) Uani 1 1 d . . . .
N2 N -0.35737(14) -0.68914(9) -0.02741(8) 0.0214(3) Uani 1 1 d . . . .
C1 C -0.30514(14) -0.67221(10) -0.08507(9) 0.0172(3) Uani 1 1 d . . . .
C2 C -0.3459(2) -0.81076(12) -0.11886(11) 0.0332(5) Uani 1 1 d . . . .
H2A H -0.2997 -0.8481 -0.1441 0.040 Uiso 1 1 calc R . . .
H2B H -0.4264 -0.8143 -0.1337 0.040 Uiso 1 1 calc R . . .
C3 C -0.3390(2) -0.83075(12) -0.04651(11) 0.0334(5) Uani 1 1 d . . . .
H3A H -0.3751 -0.8816 -0.0384 0.040 Uiso 1 1 calc R . . .
H3B H -0.2579 -0.8335 -0.0326 0.040 Uiso 1 1 calc R . . .
C4 C -0.4019(2) -0.76779(12) -0.00834(11) 0.0344(5) Uani 1 1 d . . . .
H4A H -0.4852 -0.7708 -0.0173 0.041 Uiso 1 1 calc R . . .
H4B H -0.3901 -0.7759 0.0386 0.041 Uiso 1 1 calc R . . .
C5 C -0.26182(16) -0.71717(10) -0.19706(9) 0.0196(3) Uani 1 1 d . . . .
C6 C -0.14798(17) -0.73837(10) -0.21502(9) 0.0218(4) Uani 1 1 d . . . .
C7 C -0.11655(19) -0.73134(11) -0.28145(10) 0.0262(4) Uani 1 1 d . . . .
H7 H -0.0404 -0.7435 -0.2940 0.031 Uiso 1 1 calc R . . .
C8 C -0.1955(2) -0.70672(11) -0.32934(9) 0.0289(4) Uani 1 1 d . . . .
C9 C -0.30809(19) -0.68800(11) -0.30987(9) 0.0269(4) Uani 1 1 d . . . .
H9 H -0.3615 -0.6711 -0.3415 0.032 Uiso 1 1 calc R . . .
C10 C -0.34377(18) -0.69376(11) -0.24430(10) 0.0232(4) Uani 1 1 d . . . .
C11 C -0.06326(19) -0.77257(12) -0.16585(10) 0.0292(4) Uani 1 1 d . . . .
H11A H -0.0713 -0.7457 -0.1243 0.044 Uiso 1 1 calc GR . . .
H11B H 0.0152 -0.7662 -0.1820 0.044 Uiso 1 1 calc GR . . .
H11C H -0.0796 -0.8276 -0.1599 0.044 Uiso 1 1 calc GR . . .
C12 C -0.1611(3) -0.70265(16) -0.40144(12) 0.0450(6) Uani 1 1 d D . . .
H12A H -0.1050 -0.7432 -0.4109 0.067 Uiso 0.5 1 calc DGR P A 1
H12B H -0.1274 -0.6520 -0.4107 0.067 Uiso 0.5 1 calc DGR P A 1
H12C H -0.2292 -0.7102 -0.4285 0.067 Uiso 0.5 1 calc DGR P A 1
C13 C -0.46971(18) -0.67774(14) -0.22655(11) 0.0328(4) Uani 1 1 d . . . .
H13A H -0.5082 -0.7265 -0.2163 0.049 Uiso 1 1 calc GR . . .
H13B H -0.5083 -0.6530 -0.2632 0.049 Uiso 1 1 calc GR . . .
H13C H -0.4728 -0.6435 -0.1888 0.049 Uiso 1 1 calc GR . . .
C14 C -0.38662(16) -0.62903(11) 0.02040(9) 0.0214(4) Uani 1 1 d . . . .
C15 C -0.49195(17) -0.58871(12) 0.01322(10) 0.0256(4) Uani 1 1 d . . . .
C16 C -0.52471(19) -0.53613(13) 0.06279(11) 0.0309(4) Uani 1 1 d . . . .
H16 H -0.5950 -0.5089 0.0587 0.037 Uiso 1 1 calc R . . .
C17 C -0.4555(2) -0.52311(12) 0.11820(10) 0.0305(4) Uani 1 1 d . . . .
C18 C -0.35190(19) -0.56512(12) 0.12414(9) 0.0276(4) Uani 1 1 d . . . .
H18 H -0.3046 -0.5567 0.1609 0.033 Uiso 1 1 calc R . . .
C19 C -0.31691(17) -0.61961(11) 0.07657(9) 0.0238(4) Uani 1 1 d . . . .
C20 C -0.56935(19) -0.60025(15) -0.04679(11) 0.0347(5) Uani 1 1 d . . . .
H20A H -0.6395 -0.5697 -0.0418 0.052 Uiso 1 1 calc GR . . .
H20B H -0.5892 -0.6550 -0.0509 0.052 Uiso 1 1 calc GR . . .
H20C H -0.5284 -0.5833 -0.0857 0.052 Uiso 1 1 calc GR . . .
C21 C -0.4931(3) -0.46621(15) 0.17131(13) 0.0448(6) Uani 1 1 d . . . .
H21A H -0.5394 -0.4935 0.2036 0.067 Uiso 1 1 calc GR . . .
H21B H -0.5387 -0.4247 0.1519 0.067 Uiso 1 1 calc GR . . .
H21C H -0.4252 -0.4442 0.1922 0.067 Uiso 1 1 calc GR . . .
C22 C -0.20707(19) -0.66730(13) 0.08629(10) 0.0315(4) Uani 1 1 d . . . .
H22A H -0.1644 -0.6470 0.1235 0.047 Uiso 1 1 calc GR . . .
H22B H -0.1594 -0.6639 0.0473 0.047 Uiso 1 1 calc GR . . .
H22C H -0.2274 -0.7214 0.0943 0.047 Uiso 1 1 calc GR . . .
C23 C -0.32446(14) -0.50447(10) -0.11722(9) 0.0176(3) Uani 1 1 d . . . .
C24 C -0.36779(16) -0.45321(11) -0.06958(9) 0.0201(3) Uani 1 1 d . . . .
C25 C -0.45161(18) -0.39641(12) -0.08120(10) 0.0281(4) Uani 1 1 d . . . .
C26 C -0.49448(19) -0.38683(13) -0.14424(12) 0.0319(5) Uani 1 1 d . . . .
C27 C -0.45083(18) -0.43322(12) -0.19396(10) 0.0264(4) Uani 1 1 d . . . .
C28 C -0.36764(16) -0.48984(11) -0.18002(9) 0.0200(3) Uani 1 1 d . . . .
C29 C -0.11723(15) -0.38439(10) -0.11706(9) 0.0196(3) Uani 1 1 d . . . .
C30 C -0.1289(2) -0.32467(12) -0.07038(11) 0.0311(4) Uani 1 1 d . . . .
H30 H -0.1036 -0.3328 -0.0272 0.037 Uiso 1 1 calc R . . .
C31 C -0.1784(3) -0.25291(13) -0.08828(14) 0.0452(6) Uani 1 1 d . . . .
H31 H -0.1862 -0.2132 -0.0569 0.054 Uiso 1 1 calc R . . .
C32 C -0.2161(3) -0.24012(13) -0.15253(13) 0.0429(6) Uani 1 1 d . . . .
H32 H -0.2502 -0.1923 -0.1641 0.052 Uiso 1 1 calc R . . .
C33 C -0.2025(2) -0.29902(13) -0.19954(11) 0.0327(4) Uani 1 1 d . . . .
H33 H -0.2263 -0.2903 -0.2429 0.039 Uiso 1 1 calc R . . .
C34 C -0.15368(17) -0.37092(11) -0.18198(10) 0.0239(4) Uani 1 1 d . . . .
H34 H -0.1452 -0.4103 -0.2136 0.029 Uiso 1 1 calc R . . .
C35 C -0.00297(16) -0.47140(10) -0.01304(9) 0.0196(3) Uani 1 1 d . . . .
C36 C 0.11190(18) -0.44477(11) -0.00585(10) 0.0259(4) Uani 1 1 d . . . .
H36 H 0.1562 -0.4324 -0.0430 0.031 Uiso 1 1 calc R . . .
C37 C 0.1597(2) -0.43675(13) 0.05682(12) 0.0348(5) Uani 1 1 d . . . .
H37 H 0.2363 -0.4191 0.0615 0.042 Uiso 1 1 calc R . . .
C38 C 0.0949(2) -0.45465(14) 0.11201(11) 0.0394(5) Uani 1 1 d . . . .
H38 H 0.1280 -0.4495 0.1538 0.047 Uiso 1 1 calc R . . .
C39 C -0.0197(2) -0.48048(14) 0.10552(10) 0.0365(5) Uani 1 1 d . . . .
H39 H -0.0639 -0.4919 0.1429 0.044 Uiso 1 1 calc R . . .
C40 C -0.06807(18) -0.48922(12) 0.04311(10) 0.0272(4) Uani 1 1 d . . . .
H40 H -0.1446 -0.5071 0.0387 0.033 Uiso 1 1 calc R . . .
C41 C 0.05648(15) -0.50213(11) -0.14692(8) 0.0199(3) Uani 1 1 d . . . .
C42 C 0.09712(18) -0.57923(13) -0.15249(9) 0.0260(4) Uani 1 1 d . . . .
H42 H 0.0541 -0.6208 -0.1349 0.031 Uiso 1 1 calc R . . .
C43 C 0.2024(2) -0.59347(14) -0.18454(11) 0.0350(5) Uani 1 1 d . . . .
H43 H 0.2303 -0.6448 -0.1880 0.042 Uiso 1 1 calc R . . .
C44 C 0.26635(18) -0.53210(16) -0.21145(10) 0.0352(5) Uani 1 1 d . . . .
H44 H 0.3376 -0.5421 -0.2320 0.042 Uiso 1 1 calc R . . .
C45 C 0.22439(18) -0.45609(15) -0.20773(10) 0.0342(5) Uani 1 1 d . . . .
H45 H 0.2662 -0.4151 -0.2270 0.041 Uiso 1 1 calc R . . .
C46 C 0.11991(18) -0.44066(12) -0.17533(10) 0.0269(4) Uani 1 1 d . . . .
H46 H 0.0921 -0.3892 -0.1725 0.032 Uiso 1 1 calc R . . .
H12D H -0.192(5) -0.6568(19) -0.423(2) 0.026(12) Uiso 0.5 1 d D P B 2
H12E H -0.0771(6) -0.705(4) -0.403(3) 0.036(14) Uiso 0.5 1 d D P C 2
H12F H -0.191(5) -0.748(2) -0.424(2) 0.038(14) Uiso 0.5 1 d D P D 2

loop_
_atom_site_aniso_label
_atom_site_aniso_U_11
_atom_site_aniso_U_22
_atom_site_aniso_U_33
_atom_site_aniso_U_23
_atom_site_aniso_U_13
_atom_site_aniso_U_12
Ni1 0.01452(13) 0.01332(13) 0.01580(13) 0.00188(11) 0.00028(11) 0.00072(10)
P1 0.01553(18) 0.01459(18) 0.01523(17) 0.00165(16) 0.00011(16) -0.00016(14)
F1 0.0203(5) 0.0208(5) 0.0253(5) 0.0055(4) -0.0022(4) 0.0043(4)
F2 0.0291(6) 0.0279(5) 0.0172(5) -0.0011(4) -0.0016(4) 0.0043(4)
F3 0.0514(8) 0.0461(8) 0.0375(7) -0.0173(6) -0.0048(6) 0.0285(7)
F4 0.0573(9) 0.0483(9) 0.0560(9) -0.0097(7) -0.0241(8) 0.0371(8)
F5 0.0503(8) 0.0427(7) 0.0260(6) 0.0027(5) -0.0175(6) 0.0137(6)
F6 0.0353(6) 0.0271(6) 0.0179(5) -0.0027(4) 0.0001(4) 0.0038(5)
N1 0.0251(7) 0.0173(7) 0.0196(7) 0.0000(5) 0.0014(6) -0.0040(6)
N2 0.0242(8) 0.0182(7) 0.0218(7) 0.0008(6) 0.0059(6) -0.0046(6)
C1 0.0145(7) 0.0180(7) 0.0192(8) 0.0014(6) 0.0000(6) 0.0010(6)
C2 0.0500(13) 0.0198(9) 0.0298(10) -0.0018(8) 0.0042(9) -0.0125(9)
C3 0.0497(13) 0.0181(9) 0.0325(10) 0.0053(8) 0.0042(10) -0.0075(9)
C4 0.0456(13) 0.0250(10) 0.0326(11) 0.0016(8) 0.0129(10) -0.0148(9)
C5 0.0266(9) 0.0134(8) 0.0188(8) -0.0015(6) 0.0010(7) -0.0011(6)
C6 0.0274(9) 0.0155(8) 0.0227(9) -0.0013(7) -0.0012(7) 0.0009(7)
C7 0.0319(10) 0.0215(9) 0.0252(9) -0.0023(7) 0.0076(8) 0.0034(8)
C8 0.0453(12) 0.0207(9) 0.0207(9) -0.0012(7) 0.0026(8) 0.0014(9)
C9 0.0382(11) 0.0211(9) 0.0215(9) -0.0006(7) -0.0074(8) 0.0009(8)
C10 0.0269(9) 0.0186(8) 0.0240(9) -0.0037(7) -0.0023(7) -0.0008(7)
C11 0.0329(11) 0.0259(9) 0.0289(10) 0.0000(8) -0.0026(8) 0.0091(8)
C12 0.0647(16) 0.0475(13) 0.0227(10) -0.0006(10) 0.0069(11) 0.0052(12)
C13 0.0255(10) 0.0383(11) 0.0345(11) -0.0029(9) -0.0048(8) 0.0012(9)
C14 0.0236(9) 0.0205(8) 0.0201(8) 0.0017(7) 0.0091(7) -0.0034(7)
C15 0.0224(9) 0.0284(9) 0.0260(9) 0.0023(8) 0.0076(7) -0.0040(8)
C16 0.0271(10) 0.0313(10) 0.0343(10) 0.0018(8) 0.0136(8) 0.0032(8)
C17 0.0381(11) 0.0264(10) 0.0269(9) 0.0011(8) 0.0163(8) -0.0029(8)
C18 0.0354(10) 0.0294(10) 0.0179(8) 0.0020(7) 0.0065(8) -0.0064(8)
C19 0.0263(9) 0.0249(9) 0.0202(8) 0.0046(7) 0.0066(7) -0.0029(7)
C20 0.0227(9) 0.0457(12) 0.0356(11) 0.0009(9) 0.0026(9) -0.0044(9)
C21 0.0596(16) 0.0372(12) 0.0374(12) -0.0058(10) 0.0248(12) 0.0018(11)
C22 0.0336(10) 0.0364(10) 0.0246(9) 0.0065(8) 0.0023(9) 0.0040(9)
C23 0.0160(8) 0.0163(8) 0.0205(8) 0.0016(6) 0.0003(6) -0.0012(6)
C24 0.0193(8) 0.0221(8) 0.0190(8) 0.0003(7) -0.0024(7) 0.0005(7)
C25 0.0275(9) 0.0266(9) 0.0302(10) -0.0078(8) -0.0004(8) 0.0096(8)
C26 0.0304(10) 0.0273(10) 0.0379(12) -0.0020(9) -0.0112(9) 0.0154(9)
C27 0.0303(10) 0.0262(10) 0.0227(9) 0.0018(7) -0.0101(8) 0.0029(8)
C28 0.0199(8) 0.0186(8) 0.0214(8) -0.0007(7) -0.0003(7) -0.0006(7)
C29 0.0179(8) 0.0170(8) 0.0239(9) 0.0042(7) 0.0014(7) -0.0015(6)
C30 0.0415(12) 0.0217(10) 0.0300(10) -0.0008(8) -0.0024(9) 0.0051(9)
C31 0.0656(16) 0.0227(10) 0.0474(13) -0.0042(10) -0.0033(13) 0.0126(10)
C32 0.0517(15) 0.0231(10) 0.0540(14) 0.0101(10) -0.0058(12) 0.0111(10)
C33 0.0312(10) 0.0304(11) 0.0365(11) 0.0141(9) -0.0052(9) -0.0004(9)
C34 0.0230(8) 0.0235(9) 0.0252(9) 0.0038(7) -0.0008(7) -0.0027(7)
C35 0.0229(8) 0.0166(8) 0.0191(8) -0.0004(6) -0.0035(7) 0.0019(7)
C36 0.0261(9) 0.0245(10) 0.0272(10) -0.0022(7) -0.0039(8) -0.0029(7)
C37 0.0341(11) 0.0298(11) 0.0404(12) -0.0064(9) -0.0168(9) -0.0023(9)
C38 0.0563(15) 0.0379(11) 0.0242(10) -0.0071(8) -0.0174(10) 0.0052(11)
C39 0.0491(13) 0.0417(12) 0.0186(9) 0.0006(8) 0.0004(9) 0.0050(10)
C40 0.0292(9) 0.0301(10) 0.0223(9) 0.0024(8) -0.0004(8) 0.0020(8)
C41 0.0172(8) 0.0260(9) 0.0165(8) -0.0002(7) 0.0001(6) 0.0002(7)
C42 0.0270(10) 0.0274(9) 0.0236(9) -0.0007(8) 0.0033(7) 0.0036(8)
C43 0.0340(11) 0.0407(12) 0.0304(10) -0.0033(9) 0.0057(9) 0.0131(10)
C44 0.0214(10) 0.0602(15) 0.0241(9) -0.0004(9) 0.0053(8) 0.0070(9)
C45 0.0224(10) 0.0529(13) 0.0273(10) 0.0075(9) 0.0045(8) -0.0070(9)
C46 0.0227(9) 0.0312(11) 0.0268(9) 0.0035(8) 0.0027(8) -0.0031(8)

loop_
_atom_type_symbol
_atom_type_description
_atom_type_scat_dispersion_real
_atom_type_scat_dispersion_imag
_atom_type_scat_source
C C 0.0181 0.0091 'International Tables Vol C Tables 4.2.6.8 and 6.1.1.4'
H H 0.0000 0.0000 'International Tables Vol C Tables 4.2.6.8 and 6.1.1.4'
F F 0.0727 0.0534 'International Tables Vol C Tables 4.2.6.8 and 6.1.1.4'
N N 0.0311 0.0180 'International Tables Vol C Tables 4.2.6.8 and 6.1.1.4'
Ni Ni -3.0029 0.5091 'International Tables Vol C Tables 4.2.6.8 and 6.1.1.4'
P P 0.2955 0.4335 'International Tables Vol C Tables 4.2.6.8 and 6.1.1.4'

loop_
_geom_angle_atom_site_label_1
_geom_angle_atom_site_label_2
_geom_angle_atom_site_label_3
_geom_angle
F1 Ni1 P1 84.91(4)
F1 Ni1 C1 85.39(6)
F1 Ni1 C23 171.94(7)
C1 Ni1 P1 170.30(5)
C23 Ni1 P1 90.93(5)
C23 Ni1 C1 98.72(7)
C29 P1 Ni1 117.62(6)
C29 P1 C35 104.26(8)
C29 P1 C41 104.02(8)
C35 P1 Ni1 111.23(6)
C35 P1 C41 101.85(8)
C41 P1 Ni1 116.07(6)
C1 N1 C2 124.27(16)
C1 N1 C5 122.49(15)
C5 N1 C2 113.03(15)
C1 N2 C4 124.96(16)
C1 N2 C14 122.27(15)
C14 N2 C4 112.49(15)
N1 C1 Ni1 121.80(13)
N1 C1 N2 116.67(15)
N2 C1 Ni1 119.76(13)
N1 C2 H2A 109.7
N1 C2 H2B 109.7
N1 C2 C3 109.87(16)
H2A C2 H2B 108.2
C3 C2 H2A 109.7
C3 C2 H2B 109.7
C2 C3 H3A 110.0
C2 C3 H3B 110.0
H3A C3 H3B 108.4
C4 C3 C2 108.36(19)
C4 C3 H3A 110.0
C4 C3 H3B 110.0
N2 C4 C3 110.06(17)
N2 C4 H4A 109.6
N2 C4 H4B 109.6
C3 C4 H4A 109.6
C3 C4 H4B 109.6
H4A C4 H4B 108.2
C6 C5 N1 119.69(17)
C10 C5 N1 118.42(17)
C10 C5 C6 121.32(17)
C5 C6 C11 121.76(17)
C7 C6 C5 117.88(18)
C7 C6 C11 120.25(18)
C6 C7 H7 119.0
C8 C7 C6 122.02(19)
C8 C7 H7 119.0
C7 C8 C12 121.2(2)
C9 C8 C7 118.38(18)
C9 C8 C12 120.4(2)
C8 C9 H9 119.1
C8 C9 C10 121.88(18)
C10 C9 H9 119.1
C5 C10 C13 121.91(18)
C9 C10 C5 118.44(18)
C9 C10 C13 119.61(18)
C6 C11 H11A 109.5
C6 C11 H11B 109.5
C6 C11 H11C 109.5
H11A C11 H11B 109.5
H11A C11 H11C 109.5
H11B C11 H11C 109.5
C8 C12 H12A 109.5
C8 C12 H12B 109.5
C8 C12 H12C 109.5
C8 C12 H12D 112(3)
C8 C12 H12E 107(3)
C8 C12 H12F 109(3)
H12A C12 H12B 109.5
H12A C12 H12C 109.5
H12B C12 H12C 109.5
H12D C12 H12E 112(4)
H12D C12 H12F 108(4)
H12E C12 H12F 108(5)
C10 C13 H13A 109.5
C10 C13 H13B 109.5
C10 C13 H13C 109.5
H13A C13 H13B 109.5
H13A C13 H13C 109.5
H13B C13 H13C 109.5
C15 C14 N2 118.50(17)
C15 C14 C19 121.45(17)
C19 C14 N2 119.56(17)
C14 C15 C16 118.15(19)
C14 C15 C20 121.67(18)
C16 C15 C20 120.17(19)
C15 C16 H16 119.0
C17 C16 C15 122.0(2)
C17 C16 H16 119.0
C16 C17 C21 121.0(2)
C18 C17 C16 118.29(19)
C18 C17 C21 120.7(2)
C17 C18 H18 119.1
C17 C18 C19 121.7(2)
C19 C18 H18 119.1
C14 C19 C22 121.33(17)
C18 C19 C14 118.31(18)
C18 C19 C22 120.36(18)
C15 C20 H20A 109.5
C15 C20 H20B 109.5
C15 C20 H20C 109.5
H20A C20 H20B 109.5
H20A C20 H20C 109.5
H20B C20 H20C 109.5
C17 C21 H21A 109.5
C17 C21 H21B 109.5
C17 C21 H21C 109.5
H21A C21 H21B 109.5
H21A C21 H21C 109.5
H21B C21 H21C 109.5
C19 C22 H22A 109.5
C19 C22 H22B 109.5
C19 C22 H22C 109.5
H22A C22 H22B 109.5
H22A C22 H22C 109.5
H22B C22 H22C 109.5
C24 C23 Ni1 118.72(13)
C28 C23 Ni1 127.64(14)
C28 C23 C24 113.40(16)
F2 C24 C23 119.55(16)
F2 C24 C25 115.83(17)
C25 C24 C23 124.53(17)
F3 C25 C24 121.30(18)
F3 C25 C26 119.49(17)
C26 C25 C24 119.20(18)
F4 C26 C25 120.43(19)
F4 C26 C27 120.68(19)
C27 C26 C25 118.86(18)
F5 C27 C26 119.07(18)
F5 C27 C28 120.91(18)
C26 C27 C28 120.01(18)
F6 C28 C23 120.09(16)
F6 C28 C27 115.92(16)
C27 C28 C23 123.86(18)
C30 C29 P1 121.88(15)
C30 C29 C34 119.37(18)
C34 C29 P1 118.40(14)
C29 C30 H30 120.0
C31 C30 C29 120.0(2)
C31 C30 H30 120.0
C30 C31 H31 119.7
C32 C31 C30 120.5(2)
C32 C31 H31 119.7
C31 C32 H32 120.2
C31 C32 C33 119.7(2)
C33 C32 H32 120.2
C32 C33 H33 119.9
C34 C33 C32 120.1(2)
C34 C33 H33 119.9
C29 C34 H34 119.9
C33 C34 C29 120.30(19)
C33 C34 H34 119.9
C36 C35 P1 121.94(14)
C40 C35 P1 118.84(14)
C40 C35 C36 119.22(17)
C35 C36 H36 120.1
C37 C36 C35 119.8(2)
C37 C36 H36 120.1
C36 C37 H37 119.7
C38 C37 C36 120.6(2)
C38 C37 H37 119.7
C37 C38 H38 119.9
C37 C38 C39 120.12(19)
C39 C38 H38 119.9
C38 C39 H39 120.1
C40 C39 C38 119.8(2)
C40 C39 H39 120.1
C35 C40 H40 119.8
C39 C40 C35 120.5(2)
C39 C40 H40 119.8
C42 C41 P1 118.26(14)
C42 C41 C46 119.73(18)
C46 C41 P1 121.65(15)
C41 C42 H42 120.3
C43 C42 C41 119.37(19)
C43 C42 H42 120.3
C42 C43 H43 119.6
C44 C43 C42 120.7(2)
C44 C43 H43 119.6
C43 C44 H44 120.0
C45 C44 C43 119.94(19)
C45 C44 H44 120.0
C44 C45 H45 119.9
C44 C45 C46 120.1(2)
C46 C45 H45 119.9
C41 C46 H46 120.0
C45 C46 C41 120.1(2)
C45 C46 H46 120.0

loop_
_geom_bond_atom_site_label_1
_geom_bond_atom_site_label_2
_geom_bond_distance
Ni1 P1 2.2347(5)
Ni1 F1 1.8470(10)
Ni1 C1 1.9574(17)
Ni1 C23 1.9008(17)
P1 C29 1.8240(18)
P1 C35 1.8285(18)
P1 C41 1.8306(18)
F2 C24 1.353(2)
F3 C25 1.348(2)
F4 C26 1.340(2)
F5 C27 1.353(2)
F6 C28 1.355(2)
N1 C1 1.339(2)
N1 C2 1.479(2)
N1 C5 1.445(2)
N2 C1 1.342(2)
N2 C4 1.479(2)
N2 C14 1.445(2)
C2 H2A 0.9700
C2 H2B 0.9700
C2 C3 1.505(3)
C3 H3A 0.9700
C3 H3B 0.9700
C3 C4 1.501(3)
C4 H4A 0.9700
C4 H4B 0.9700
C5 C6 1.398(3)
C5 C10 1.396(3)
C6 C7 1.396(3)
C6 C11 1.505(3)
C7 H7 0.9300
C7 C8 1.388(3)
C8 C9 1.383(3)
C8 C12 1.512(3)
C9 H9 0.9300
C9 C10 1.391(3)
C10 C13 1.508(3)
C11 H11A 0.9600
C11 H11B 0.9600
C11 H11C 0.9600
C12 H12A 0.9600
C12 H12B 0.9600
C12 H12C 0.9600
C12 H12D 0.961(6)
C12 H12E 0.961(6)
C12 H12F 0.961(6)
C13 H13A 0.9600
C13 H13B 0.9600
C13 H13C 0.9600
C14 C15 1.392(3)
C14 C19 1.397(3)
C15 C16 1.393(3)
C15 C20 1.515(3)
C16 H16 0.9300
C16 C17 1.390(3)
C17 C18 1.387(3)
C17 C21 1.507(3)
C18 H18 0.9300
C18 C19 1.393(3)
C19 C22 1.506(3)
C20 H20A 0.9600
C20 H20B 0.9600
C20 H20C 0.9600
C21 H21A 0.9600
C21 H21B 0.9600
C21 H21C 0.9600
C22 H22A 0.9600
C22 H22B 0.9600
C22 H22C 0.9600
C23 C24 1.389(3)
C23 C28 1.385(3)
C24 C25 1.379(3)
C25 C26 1.376(3)
C26 C27 1.371(3)
C27 C28 1.381(3)
C29 C30 1.392(3)
C29 C34 1.397(3)
C30 H30 0.9300
C30 C31 1.390(3)
C31 H31 0.9300
C31 C32 1.386(4)
C32 H32 0.9300
C32 C33 1.388(4)
C33 H33 0.9300
C33 C34 1.388(3)
C34 H34 0.9300
C35 C36 1.396(3)
C35 C40 1.391(3)
C36 H36 0.9300
C36 C37 1.387(3)
C37 H37 0.9300
C37 C38 1.374(4)
C38 H38 0.9300
C38 C39 1.388(4)
C39 H39 0.9300
C39 C40 1.386(3)
C40 H40 0.9300
C41 C42 1.393(3)
C41 C46 1.394(3)
C42 H42 0.9300
C42 C43 1.388(3)
C43 H43 0.9300
C43 C44 1.384(4)
C44 H44 0.9300
C44 C45 1.378(4)
C45 H45 0.9300
C45 C46 1.387(3)
C46 H46 0.9300

loop_
_geom_torsion_atom_site_label_1
_geom_torsion_atom_site_label_2
_geom_torsion_atom_site_label_3
_geom_torsion_atom_site_label_4
_geom_torsion
Ni1 P1 C29 C30 105.41(17)
Ni1 P1 C29 C34 -67.70(16)
Ni1 P1 C35 C36 151.31(14)
Ni1 P1 C35 C40 -28.72(17)
Ni1 P1 C41 C42 -34.95(17)
Ni1 P1 C41 C46 151.96(14)
Ni1 C23 C24 F2 2.6(2)
Ni1 C23 C24 C25 179.02(16)
Ni1 C23 C28 F6 -2.0(3)
Ni1 C23 C28 C27 -177.83(15)
P1 C29 C30 C31 -171.93(19)
P1 C29 C34 C33 172.42(16)
P1 C35 C36 C37 -179.75(15)
P1 C35 C40 C39 -179.79(17)
P1 C41 C42 C43 -171.20(16)
P1 C41 C46 C45 171.58(16)
F2 C24 C25 F3 -4.7(3)
F2 C24 C25 C26 174.54(19)
F3 C25 C26 F4 0.1(3)
F3 C25 C26 C27 178.1(2)
F4 C26 C27 F5 1.4(3)
F4 C26 C27 C28 179.7(2)
F5 C27 C28 F6 3.1(3)
F5 C27 C28 C23 179.09(18)
N1 C2 C3 C4 54.2(3)
N1 C5 C6 C7 174.56(16)
N1 C5 C6 C11 -1.6(3)
N1 C5 C10 C9 -174.50(16)
N1 C5 C10 C13 3.2(3)
N2 C14 C15 C16 174.11(17)
N2 C14 C15 C20 -6.5(3)
N2 C14 C19 C18 -175.43(16)
N2 C14 C19 C22 4.0(3)
C1 N1 C2 C3 -28.1(3)
C1 N1 C5 C6 100.2(2)
C1 N1 C5 C10 -88.4(2)
C1 N2 C4 C3 23.8(3)
C1 N2 C14 C15 84.9(2)
C1 N2 C14 C19 -103.0(2)
C2 N1 C1 Ni1 162.05(16)
C2 N1 C1 N2 -2.7(3)
C2 N1 C5 C6 -84.9(2)
C2 N1 C5 C10 86.5(2)
C2 C3 C4 N2 -52.1(3)
C4 N2 C1 Ni1 -160.03(17)
C4 N2 C1 N1 5.1(3)
C4 N2 C14 C15 -89.3(2)
C4 N2 C14 C19 82.8(2)
C5 N1 C1 Ni1 -23.6(2)
C5 N1 C1 N2 171.64(16)
C5 N1 C2 C3 157.11(19)
C5 C6 C7 C8 -2.1(3)
C6 C5 C10 C9 -3.2(3)
C6 C5 C10 C13 174.43(18)
C6 C7 C8 C9 0.7(3)
C6 C7 C8 C12 -177.5(2)
C7 C8 C9 C10 -0.5(3)
C8 C9 C10 C5 1.7(3)
C8 C9 C10 C13 -175.98(19)
C10 C5 C6 C7 3.4(3)
C10 C5 C6 C11 -172.79(17)
C11 C6 C7 C8 174.15(19)
C12 C8 C9 C10 177.7(2)
C14 N2 C1 Ni1 26.5(2)
C14 N2 C1 N1 -168.44(17)
C14 N2 C4 C3 -162.16(18)
C14 C15 C16 C17 0.2(3)
C15 C14 C19 C18 -3.6(3)
C15 C14 C19 C22 175.89(17)
C15 C16 C17 C18 -1.1(3)
C15 C16 C17 C21 -179.7(2)
C16 C17 C18 C19 -0.4(3)
C17 C18 C19 C14 2.7(3)
C17 C18 C19 C22 -176.79(18)
C19 C14 C15 C16 2.2(3)
C19 C14 C15 C20 -178.45(18)
C20 C15 C16 C17 -179.19(19)
C21 C17 C18 C19 178.23(19)
C23 C24 C25 F3 178.70(18)
C23 C24 C25 C26 -2.0(3)
C24 C23 C28 F6 172.12(16)
C24 C23 C28 C27 -3.7(3)
C24 C25 C26 F4 -179.2(2)
C24 C25 C26 C27 -1.2(3)
C25 C26 C27 F5 -176.5(2)
C25 C26 C27 C28 1.8(3)
C26 C27 C28 F6 -175.12(19)
C26 C27 C28 C23 0.8(3)
C28 C23 C24 F2 -172.15(16)
C28 C23 C24 C25 4.3(3)
C29 P1 C35 C36 -80.96(16)
C29 P1 C35 C40 99.01(16)
C29 P1 C41 C42 -165.81(15)
C29 P1 C41 C46 21.10(18)
C29 C30 C31 C32 -0.2(4)
C30 C29 C34 C33 -0.9(3)
C30 C31 C32 C33 -1.0(4)
C31 C32 C33 C34 1.3(4)
C32 C33 C34 C29 -0.3(3)
C34 C29 C30 C31 1.1(3)
C35 P1 C29 C30 -18.27(19)
C35 P1 C29 C34 168.62(15)
C35 P1 C41 C42 86.02(16)
C35 P1 C41 C46 -87.07(17)
C35 C36 C37 C38 -0.1(3)
C36 C35 C40 C39 0.2(3)
C36 C37 C38 C39 -0.5(3)
C37 C38 C39 C40 0.9(4)
C38 C39 C40 C35 -0.8(3)
C40 C35 C36 C37 0.3(3)
C41 P1 C29 C30 -124.65(17)
C41 P1 C29 C34 62.24(16)
C41 P1 C35 C36 27.03(17)
C41 P1 C35 C40 -153.00(15)
C41 C42 C43 C44 -0.7(3)
C42 C41 C46 C45 -1.4(3)
C42 C43 C44 C45 -1.3(3)
C43 C44 C45 C46 1.9(3)
C44 C45 C46 C41 -0.6(3)
C46 C41 C42 C43 2.0(3)
